data_7100216
loop_
_publ_author_name
'George Christou'
'Khalil Abboud'
'Dolos Foguet-Albiol'

_publ_section_title
;
High-nuclearity homometallic iron and nickel clusters:
Fe22 and Ni24 complexes from the use of N-methyldiethanolamine
;
_journal_name_full 'Chemical Communications'
_journal_paper_doi 10.1039/b507748f
_journal_year 2005
_chemical_formula_sum 'C210 H474 N6 Ni24 O156'
_chemical_formula_weight 6988.99
_space_group_IT_number 206
_symmetry_cell_setting cubic
_symmetry_space_group_name_Hall '-I 2b 2c 3'
_symmetry_space_group_name_H-M 'I a -3'
_cell_angle_alpha 90.00
_cell_angle_beta 90.00
_cell_angle_gamma 90.00
_cell_formula_units_Z 8
_cell_length_a 38.9497(6)
_cell_length_b 38.9497(6)
_cell_length_c 38.9497(6)
_cell_measurement_temperature 173(2)
_cell_volume 59089.8(16)
_diffrn_ambient_temperature 173(2)
_exptl_crystal_density_diffrn 1.571
_exptl_crystal_density_meas 0
_cod_depositor_comments
;
The following automatic conversions were performed:
'_symmetry_cell_setting' value 'Cubic' changed to 'cubic' according to
'/home/saulius/struct/CIF-dictionaries/cif_core.dic' dictionary named
'cif_core.dic' version 2.4.1 from 2010-06-29.

Automatic conversion script
Id: cif_fix_enum 1527 2010-12-29 10:47:43Z saulius 
;
_cod_database_code 7100216

loop_
_symmetry_equiv_pos_as_xyz
'x, y, z'
'-x+1/2, -y, z+1/2'
'-x, y+1/2, -z+1/2'
'x+1/2, -y+1/2, -z'
'z, x, y'
'z+1/2, -x+1/2, -y'
'-z+1/2, -x, y+1/2'
'-z, x+1/2, -y+1/2'
'y, z, x'
'-y, z+1/2, -x+1/2'
'y+1/2, -z+1/2, -x'
'-y+1/2, -z, x+1/2'
'x+1/2, y+1/2, z+1/2'
'-x+1, -y+1/2, z+1'
'-x+1/2, y+1, -z+1'
'x+1, -y+1, -z+1/2'
'z+1/2, x+1/2, y+1/2'
'z+1, -x+1, -y+1/2'
'-z+1, -x+1/2, y+1'
'-z+1/2, x+1, -y+1'
'y+1/2, z+1/2, x+1/2'
'-y+1/2, z+1, -x+1'
'y+1, -z+1, -x+1/2'
'-y+1, -z+1/2, x+1'
'-x, -y, -z'
'x-1/2, y, -z-1/2'
'x, -y-1/2, z-1/2'
'-x-1/2, y-1/2, z'
'-z, -x, -y'
'-z-1/2, x-1/2, y'
'z-1/2, x, -y-1/2'
'z, -x-1/2, y-1/2'
'-y, -z, -x'
'y, -z-1/2, x-1/2'
'-y-1/2, z-1/2, x'
'y-1/2, z, -x-1/2'
'-x+1/2, -y+1/2, -z+1/2'
'x, y+1/2, -z'
'x+1/2, -y, z'
'-x, y, z+1/2'
'-z+1/2, -x+1/2, -y+1/2'
'-z, x, y+1/2'
'z, x+1/2, -y'
'z+1/2, -x, y'
'-y+1/2, -z+1/2, -x+1/2'
'y+1/2, -z, x'
'-y, z, x+1/2'
'y, z+1/2, -x'

loop_
_atom_site_label
_atom_site_type_symbol
_atom_site_fract_x
_atom_site_fract_y
_atom_site_fract_z
_atom_site_U_iso_or_equiv
_atom_site_adp_type
_atom_site_occupancy
_atom_site_symmetry_multiplicity
_atom_site_calc_flag
_atom_site_refinement_flags
_atom_site_disorder_assembly
_atom_site_disorder_group
Ni1 Ni 0.155107(11) 0.641460(10) 0.349427(10) 0.03840(11) Uani 1 1 d . . .
Ni2 Ni 0.165392(9) 0.583973(9) 0.400872(9) 0.02566(9) Uani 1 1 d . . .
Ni3 Ni 0.163954(9) 0.598778(9) 0.478741(9) 0.02676(10) Uani 1 1 d . . .
Ni4 Ni 0.103626(9) 0.561143(9) 0.363909(9) 0.02614(9) Uani 1 1 d . A .
O2 O 0.18803(5) 0.60098(5) 0.35491(5) 0.0338(5) Uani 1 1 d . A .
O3 O 0.21535(6) 0.60543(7) 0.30551(6) 0.0557(7) Uani 1 1 d . A .
O4 O 0.17260(6) 0.66565(5) 0.39223(6) 0.0444(6) Uani 1 1 d . A .
O5 O 0.13784(7) 0.62541(5) 0.30190(6) 0.0459(7) Uani 1 1 d . A .
H5 H 0.1373(11) 0.6088(10) 0.3029(11) 0.069 Uiso 1 1 d . . .
O6 O 0.12392(5) 0.60774(4) 0.37643(5) 0.0296(5) Uani 1 1 d . A .
O7 O 0.17472(5) 0.62522(5) 0.43232(5) 0.0301(5) Uani 1 1 d . A .
O8 O 0.21098(5) 0.56564(5) 0.41536(5) 0.0291(4) Uani 1 1 d . A .
O9 O 0.20433(5) 0.56773(5) 0.47245(5) 0.0335(5) Uani 1 1 d . A .
O10 O 0.13528(5) 0.57072(5) 0.44279(5) 0.0269(4) Uani 1 1 d . A .
O11 O 0.08782(5) 0.55547(5) 0.41392(5) 0.0292(4) Uani 1 1 d . . .
O12 O 0.14870(5) 0.53821(5) 0.37855(5) 0.0262(4) Uani 1 1 d . A .
O13 O 0.13040(5) 0.48372(5) 0.37702(5) 0.0325(5) Uani 1 1 d . A .
O14 O 0.07203(5) 0.52075(5) 0.35153(5) 0.0302(5) Uani 1 1 d . . .
O15 O 0.05147(5) 0.57291(5) 0.34874(5) 0.0364(5) Uani 1 1 d . . .
O16 O 0.12003(5) 0.56295(5) 0.31448(5) 0.0327(5) Uani 1 1 d . . .
O17 O 0.12871(5) 0.50749(5) 0.30435(5) 0.0339(5) Uani 1 1 d . . .
N1 N 0.11151(8) 0.67244(7) 0.34660(8) 0.0527(8) Uani 1 1 d . A .
C3 C 0.20695(8) 0.58833(8) 0.33091(8) 0.0375(8) Uani 1 1 d . . .
C4 C 0.21925(9) 0.55227(8) 0.33480(8) 0.0462(9) Uani 1 1 d . A .
H4A H 0.2334 0.5460 0.3149 0.069 Uiso 1 1 calc R . .
H4B H 0.1995 0.5368 0.3363 0.069 Uiso 1 1 calc R . .
H4C H 0.2330 0.5503 0.3558 0.069 Uiso 1 1 calc R . .
C5 C 0.17564(7) 0.65653(8) 0.42281(8) 0.0349(7) Uani 1 1 d . . .
C6 C 0.18025(9) 0.68452(7) 0.44898(8) 0.0411(8) Uani 1 1 d . A .
H6A H 0.1804 0.7069 0.4374 0.062 Uiso 1 1 calc R . .
H6B H 0.2021 0.6812 0.4611 0.062 Uiso 1 1 calc R . .
H6C H 0.1613 0.6838 0.4655 0.062 Uiso 1 1 calc R . .
C7 C 0.10611(10) 0.64137(10) 0.29173(10) 0.0638(11) Uani 1 1 d . . .
H7A H 0.0865 0.6266 0.2984 0.077 Uiso 1 1 calc R A .
H7B H 0.1056 0.6443 0.2665 0.077 Uiso 1 1 calc R . .
C8 C 0.10308(11) 0.67613(11) 0.30911(11) 0.0736(12) Uiso 1 1 d . A .
H8A H 0.1191 0.6926 0.2983 0.088 Uiso 1 1 calc R . .
H8B H 0.0794 0.6851 0.3064 0.088 Uiso 1 1 calc R . .
C9 C 0.11580(12) 0.70806(9) 0.36062(12) 0.0817(14) Uani 1 1 d . . .
H9A H 0.0942 0.7207 0.3580 0.122 Uiso 1 1 calc R A .
H9B H 0.1340 0.7199 0.3480 0.122 Uiso 1 1 calc R . .
H9C H 0.1219 0.7068 0.3850 0.122 Uiso 1 1 calc R . .
C10 C 0.08398(10) 0.65292(10) 0.36456(11) 0.0622(11) Uani 1 1 d . . .
H10A H 0.0714 0.6386 0.3477 0.075 Uiso 1 1 calc R A .
H10B H 0.0675 0.6692 0.3749 0.075 Uiso 1 1 calc R . .
C11 C 0.09892(8) 0.62998(8) 0.39253(8) 0.0404(8) Uani 1 1 d . A .
H11A H 0.1100 0.6441 0.4105 0.048 Uiso 1 1 calc R . .
H11B H 0.0805 0.6162 0.4033 0.048 Uiso 1 1 calc R . .
C12 C 0.22151(7) 0.56110(7) 0.44535(8) 0.0296(7) Uani 1 1 d . . .
C13 C 0.25678(7) 0.54539(9) 0.45015(8) 0.0411(8) Uani 1 1 d . A .
H13A H 0.2675 0.5417 0.4277 0.062 Uiso 1 1 calc R . .
H13B H 0.2546 0.5234 0.4621 0.062 Uiso 1 1 calc R . .
H13C H 0.2711 0.5609 0.4638 0.062 Uiso 1 1 calc R . .
C14 C 0.14976(7) 0.50672(8) 0.38855(7) 0.0304(7) Uani 1 1 d . . .
C15 C 0.17542(9) 0.49612(8) 0.41511(9) 0.0509(10) Uani 1 1 d . A .
H15A H 0.1730 0.4715 0.4198 0.076 Uiso 1 1 calc R . .
H15B H 0.1715 0.5091 0.4363 0.076 Uiso 1 1 calc R . .
H15C H 0.1987 0.5008 0.4066 0.076 Uiso 1 1 calc R . .
C16 C 0.13124(7) 0.53828(8) 0.29640(7) 0.0303(7) Uani 1 1 d . A .
C17 C 0.14843(9) 0.54728(8) 0.26296(8) 0.0452(9) Uani 1 1 d . . .
H17A H 0.1560 0.5262 0.2515 0.068 Uiso 1 1 calc R A .
H17B H 0.1683 0.5620 0.2675 0.068 Uiso 1 1 calc R . .
H17C H 0.1321 0.5595 0.2482 0.068 Uiso 1 1 calc R . .
C18 C 0.10388(7) 0.56052(7) 0.44135(7) 0.0311(7) Uani 1 1 d . A .
C19 C 0.08556(8) 0.55337(10) 0.47458(8) 0.0499(9) Uani 1 1 d . . .
H19A H 0.0621 0.5458 0.4697 0.075 Uiso 1 1 calc R A .
H19B H 0.0849 0.5743 0.4885 0.075 Uiso 1 1 calc R . .
H19C H 0.0978 0.5353 0.4872 0.075 Uiso 1 1 calc R . .
C20 C 0.04672(7) 0.54100(8) 0.34547(7) 0.0307(7) Uani 1 1 d . A .
C21 C 0.01234(8) 0.52682(9) 0.33543(9) 0.0453(8) Uani 1 1 d . . .
H21A H 0.0005 0.5433 0.3206 0.068 Uiso 1 1 calc R A .
H21B H -0.0014 0.5228 0.3561 0.068 Uiso 1 1 calc R . .
H21C H 0.0155 0.5051 0.3231 0.068 Uiso 1 1 calc R . .
O1 O 0.18442(17) 0.67291(15) 0.32075(14) 0.0314(15) Uiso 0.448(9) 1 d P A 1
H1 H 0.1693 0.6827 0.3055 0.047 Uiso 0.448(9) 1 d PR A 1
C1 C 0.2266(3) 0.6837(3) 0.3350(3) 0.060(3) Uiso 0.448(9) 1 d P A 1
H1A H 0.2334 0.6704 0.3556 0.072 Uiso 0.448(9) 1 calc PR A 1
H1B H 0.2440 0.6806 0.3167 0.072 Uiso 0.448(9) 1 calc PR A 1
C2 C 0.2205(5) 0.7207(5) 0.3430(6) 0.216(11) Uiso 0.448(9) 1 d P A 1
H2A H 0.2415 0.7308 0.3524 0.324 Uiso 0.448(9) 1 calc PR A 1
H2B H 0.2019 0.7226 0.3599 0.324 Uiso 0.448(9) 1 calc PR A 1
H2C H 0.2139 0.7328 0.3220 0.324 Uiso 0.448(9) 1 calc PR A 1
O1' O 0.19416(16) 0.66608(15) 0.31839(14) 0.0469(15) Uiso 0.552(9) 1 d P A 2
H1' H 0.2032 0.6517 0.2993 0.070 Uiso 0.552(9) 1 d PR A 2
C1' C 0.2123(2) 0.6942(2) 0.3326(2) 0.069(2) Uiso 0.552(9) 1 d P A 2
H1C H 0.2272 0.6861 0.3515 0.083 Uiso 0.552(9) 1 calc PR A 2
H1D H 0.1959 0.7111 0.3421 0.083 Uiso 0.552(9) 1 calc PR A 2
C2' C 0.2343(2) 0.7111(2) 0.3045(3) 0.104(4) Uiso 0.552(9) 1 d P A 2
H2D H 0.2442 0.7325 0.3133 0.157 Uiso 0.552(9) 1 calc PR A 2
H2E H 0.2200 0.7161 0.2845 0.157 Uiso 0.552(9) 1 calc PR A 2
H2F H 0.2529 0.6955 0.2978 0.157 Uiso 0.552(9) 1 calc PR A 2

loop_
_atom_site_aniso_label
_atom_site_aniso_U_11
_atom_site_aniso_U_22
_atom_site_aniso_U_33
_atom_site_aniso_U_23
_atom_site_aniso_U_13
_atom_site_aniso_U_12
Ni1 0.0530(3) 0.0287(2) 0.0335(2) 0.00496(18) -0.00597(19) -0.00909(19)
Ni2 0.0276(2) 0.02557(19) 0.02382(19) -0.00176(15) -0.00006(16) -0.00310(15)
Ni3 0.0257(2) 0.0304(2) 0.0242(2) -0.00470(16) 0.00172(16) -0.00081(16)
Ni4 0.0283(2) 0.02507(19) 0.0251(2) -0.00111(16) -0.00187(16) -0.00138(16)
O2 0.0337(12) 0.0411(12) 0.0266(11) 0.0003(9) -0.0031(9) -0.0027(10)
O3 0.0538(15) 0.0784(19) 0.0348(13) 0.0087(13) 0.0110(12) -0.0163(13)
O4 0.0588(15) 0.0305(12) 0.0439(14) 0.0004(10) -0.0060(11) -0.0126(11)
O5 0.0636(16) 0.0362(14) 0.0378(13) 0.0084(12) -0.0108(11) -0.0115(13)
O6 0.0332(11) 0.0268(11) 0.0289(11) -0.0018(9) -0.0016(9) 0.0006(9)
O7 0.0342(11) 0.0266(11) 0.0295(11) -0.0045(9) -0.0005(9) -0.0039(9)
O8 0.0292(11) 0.0329(11) 0.0251(11) -0.0044(9) -0.0019(9) 0.0019(9)
O9 0.0307(11) 0.0399(12) 0.0300(11) -0.0032(9) -0.0004(9) 0.0074(9)
O10 0.0253(11) 0.0301(11) 0.0253(10) -0.0018(8) -0.0003(8) -0.0046(9)
O11 0.0250(10) 0.0332(11) 0.0295(11) -0.0034(9) 0.0012(9) -0.0033(9)
O12 0.0257(10) 0.0278(11) 0.0249(10) 0.0000(8) -0.0026(8) 0.0002(8)
O13 0.0351(12) 0.0294(11) 0.0330(11) -0.0023(9) -0.0036(9) -0.0049(9)
O14 0.0307(11) 0.0293(11) 0.0306(11) -0.0015(9) -0.0001(9) -0.0037(9)
O15 0.0349(12) 0.0334(12) 0.0409(13) 0.0016(10) -0.0030(10) 0.0033(9)
O16 0.0426(12) 0.0307(11) 0.0249(11) 0.0019(9) -0.0004(9) -0.0032(10)
O17 0.0423(12) 0.0300(12) 0.0295(11) -0.0043(9) 0.0063(9) -0.0058(10)
N1 0.073(2) 0.0310(16) 0.0541(19) 0.0024(14) -0.0134(16) 0.0016(15)
C3 0.0311(17) 0.050(2) 0.0310(18) -0.0061(15) 0.0033(14) -0.0166(15)
C4 0.046(2) 0.051(2) 0.041(2) -0.0105(17) 0.0029(16) -0.0050(17)
C5 0.0284(16) 0.042(2) 0.0342(18) -0.0032(15) 0.0020(14) -0.0056(14)
C6 0.051(2) 0.0290(17) 0.0433(19) -0.0084(15) -0.0059(16) -0.0009(15)
C7 0.083(3) 0.058(2) 0.050(2) 0.010(2) -0.028(2) 0.008(2)
C9 0.107(4) 0.032(2) 0.106(4) -0.004(2) -0.009(3) 0.004(2)
C10 0.058(3) 0.053(2) 0.076(3) 0.014(2) -0.008(2) 0.016(2)
C11 0.0395(19) 0.0324(18) 0.049(2) -0.0011(15) -0.0023(16) 0.0103(15)
C12 0.0234(15) 0.0290(16) 0.0363(18) -0.0060(13) 0.0039(13) -0.0034(12)
C13 0.0299(17) 0.060(2) 0.0338(18) -0.0074(16) -0.0028(14) 0.0101(16)
C14 0.0273(16) 0.0339(17) 0.0299(16) -0.0063(13) -0.0002(13) 0.0034(14)
C15 0.055(2) 0.0302(18) 0.067(2) 0.0061(17) -0.0309(19) 0.0026(16)
C16 0.0296(16) 0.0373(18) 0.0239(15) -0.0042(14) -0.0048(13) -0.0045(14)
C17 0.063(2) 0.0393(19) 0.0332(18) -0.0055(15) 0.0122(17) -0.0120(17)
C18 0.0277(16) 0.0340(17) 0.0316(17) -0.0015(13) 0.0023(13) -0.0004(13)
C19 0.041(2) 0.081(3) 0.0277(17) -0.0010(17) 0.0061(15) -0.0195(19)
C20 0.0278(16) 0.0399(19) 0.0242(15) -0.0001(13) 0.0022(13) 0.0000(14)
C21 0.0355(19) 0.052(2) 0.048(2) -0.0016(17) 0.0015(16) -0.0005(16)

loop_
_geom_bond_atom_site_label_1
_geom_bond_atom_site_label_2
_geom_bond_distance
_geom_bond_site_symmetry_2
_geom_bond_publ_flag
Ni1 O1 2.013(5) . ?
Ni1 O4 2.032(2) . ?
Ni1 O2 2.044(2) . ?
Ni1 O5 2.066(2) . ?
Ni1 O6 2.0754(19) . ?
Ni1 N1 2.086(3) . ?
Ni1 O1' 2.167(6) . ?
Ni2 O8 1.9953(19) . ?
Ni2 O7 2.0525(18) . ?
Ni2 O10 2.0755(18) . ?
Ni2 O12 2.0869(18) . ?
Ni2 O6 2.0912(19) . ?
Ni2 O2 2.103(2) . ?
Ni2 Ni4 2.9412(5) . ?
Ni3 O9 1.9988(19) . ?
Ni3 O13 2.0254(19) 30_665 ?
Ni3 O14 2.0312(19) 30_665 ?
Ni3 O17 2.034(2) 30_665 ?
Ni3 O10 2.0981(18) . ?
Ni3 O7 2.1228(19) . ?
Ni4 O16 2.0296(19) . ?
Ni4 O6 2.0386(18) . ?
Ni4 O12 2.0507(18) . ?
Ni4 O11 2.0547(19) . ?
Ni4 O14 2.0548(19) . ?
Ni4 O15 2.165(2) . ?
Ni4 C20 2.459(3) . ?
O2 C3 1.288(3) . ?
O3 C3 1.237(4) . ?
O4 C5 1.249(4) . ?
O5 C7 1.439(4) . ?
O6 C11 1.446(3) . ?
O7 C5 1.275(3) . ?
O8 C12 1.250(3) . ?
O9 C12 1.276(3) . ?
O10 C18 1.287(3) . ?
O11 C18 1.254(3) . ?
O12 C14 1.288(3) . ?
O13 C14 1.254(3) . ?
O13 Ni3 2.0254(19) 36_556 ?
O14 C20 1.285(3) . ?
O14 Ni3 2.0312(19) 36_556 ?
O15 C20 1.263(3) . ?
O16 C16 1.269(3) . ?
O17 C16 1.242(3) . ?
O17 Ni3 2.0341(19) 36_556 ?
N1 C10 1.489(5) . ?
N1 C9 1.500(4) . ?
N1 C8 1.504(5) . ?
C3 C4 1.492(4) . ?
C5 C6 1.503(4) . ?
C7 C8 1.518(5) . ?
C10 C11 1.525(4) . ?
C12 C13 1.516(4) . ?
C14 C15 1.496(4) . ?
C16 C17 1.506(4) . ?
C18 C19 1.504(4) . ?
C20 C21 1.500(4) . ?
O1 C1 1.786(13) . ?
C1 C2 1.49(2) . ?
O1' C1' 1.416(10) . ?
C1' C2' 1.539(12) . ?
